data_9016038
loop_
_publ_author_name
'Opagiste, C.'
'Couach, M.'
'Khoder, A.'
'Abraham, R.'
'Jondo, T.'
'Jorda, J.'
'Cohen-Adad M'
'Junod, A.'
'Triscone, G.'
'Muller, J.'

_publ_section_title
;
 A new elaboration process of the superconducting Tl2Ba2CuO6 phase with Tc=90K
 _cod_database_code 1008594
;
_journal_name_full 'Journal of Alloys and Compounds'
_journal_page_first 47
_journal_page_last 52
_journal_volume 195
_journal_year 1993
_chemical_formula_sum 'Ba2 Cu1.059 O6 Tl1.941'
_space_group_IT_number 139
_symmetry_space_group_name_Hall '-I 4 2'
_symmetry_space_group_name_H-M 'I 4/m m m'
_cell_angle_alpha 90
_cell_angle_beta 90
_cell_angle_gamma 90
_cell_length_a 3.8714
_cell_length_b 3.8714
_cell_length_c 23.269
_cell_formula_units_Z 2
_cell_volume 348.750
_database_code_amcsd 0016485
_exptl_crystal_density_diffrn 7.948
_cod_duplicate_entry 1008594
_cod_original_formula_sum 'Tl1.941 Cu1.059 Ba2 O6'
_cod_database_code 9016038
_amcsd_formula_title 'Ba2 Cu1.06 O6 Tl1.94'

loop_
_space_group_symop_operation_xyz
x,y,z
1/2+x,1/2+y,1/2+z
-y,-x,z
1/2-y,1/2-x,1/2+z
y,x,-z
1/2+y,1/2+x,1/2-z
y,-x,-z
1/2+y,1/2-x,1/2-z
-y,x,z
1/2-y,1/2+x,1/2+z
x,-y,z
1/2+x,1/2-y,1/2+z
-x,y,-z
1/2-x,1/2+y,1/2-z
x,y,-z
1/2+x,1/2+y,1/2-z
-x,-y,z
1/2-x,1/2-y,1/2+z
y,x,z
1/2+y,1/2+x,1/2+z
-y,-x,-z
1/2-y,1/2-x,1/2-z
-y,x,-z
1/2-y,1/2+x,1/2-z
y,-x,z
1/2+y,1/2-x,1/2+z
-x,y,z
1/2-x,1/2+y,1/2+z
x,-y,-z
1/2+x,1/2-y,1/2-z
-x,-y,-z
1/2-x,1/2-y,1/2-z

loop_
_atom_site_aniso_label
_atom_site_aniso_U_11
_atom_site_aniso_U_22
_atom_site_aniso_U_33
_atom_site_aniso_U_12
_atom_site_aniso_U_13
_atom_site_aniso_U_23
Ba1 0.00850 0.00850 0.01230 0.00000 0.00000 0.00000
Cu2 0.00540 0.00540 0.01380 0.00000 0.00000 0.00000
O1 0.00300 0.01000 0.01900 0.00000 0.00000 0.00000
O2 0.02100 0.02100 0.00700 0.00000 0.00000 0.00000

loop_
_atom_site_label
_atom_site_fract_x
_atom_site_fract_y
_atom_site_fract_z
_atom_site_occupancy
Tl1 0.03900 0.01700 0.29735 0.12130
Cu1 0.03900 0.01700 0.29735 0.00370
Ba1 0.00000 0.00000 0.08292 1.00000
Cu2 0.00000 0.00000 0.50000 1.00000
O1 0.00000 0.50000 0.00000 1.00000
O2 0.00000 0.00000 0.38320 1.00000
O3 0.00000 0.08500 0.21100 0.25000

loop_
_cod_related_entry_id
_cod_related_entry_database
_cod_related_entry_code
1 AMCSD 0016485
